data_4328295
loop_
_publ_author_name
'Qun Zhao'
'Jason L. Freeman'
'Jianwei Wang'
'Yuanli Zhang'
'Tracy P. Hamilton'
'Christopher M. Lawson'
'Gary M. Gray'

_publ_section_title
;
 Syntheses, X-ray Crystal Structures, and Optical, Fluorescence, and
 Nonlinear Optical Characterizations of Diphenylphosphino-Substituted
 Bithiophenes
;
_journal_name_full 'Inorganic Chemistry'
_journal_page_first 2016
_journal_page_last 2030
_journal_paper_doi 10.1021/ic201309k
_journal_volume 51
_journal_year 2012
_chemical_formula_sum 'C21 H17 O2 P S2'
_chemical_formula_weight 396.44
_chemical_name_systematic
; 
 ? 
;
_space_group_IT_number 14
_symmetry_cell_setting monoclinic
_symmetry_space_group_name_Hall '-P 2yn'
_symmetry_space_group_name_H-M 'P 1 21/n 1'
_atom_sites_solution_hydrogens geom
_atom_sites_solution_primary direct
_atom_sites_solution_secondary difmap
_audit_creation_method SHELXL-97
_cell_angle_alpha 90.00
_cell_angle_beta 102.12(3)
_cell_angle_gamma 90.00
_cell_formula_units_Z 4
_cell_length_a 9.4366(19)
_cell_length_b 11.474(2)
_cell_length_c 17.698(4)
_cell_measurement_reflns_used 340
_cell_measurement_temperature 293(2)
_cell_measurement_theta_max 16
_cell_measurement_theta_min 14
_cell_volume 1873.5(7)
_computing_cell_refinement 'Bruker XSCANS'
_computing_data_collection 'Bruker XSCANS'
_computing_data_reduction 'Bruker SHELXTL'
_computing_molecular_graphics 'Bruker SHELXTL'
_computing_publication_material 'Bruker SHELXTL'
_computing_structure_refinement 'SHELXL-97 (Sheldrick, 1997)'
_computing_structure_solution 'SHELXS-97 (Sheldrick, 1990)'
_diffrn_ambient_temperature 293(2)
_diffrn_measured_fraction_theta_full 0.999
_diffrn_measured_fraction_theta_max 0.999
_diffrn_measurement_device_type 'Bruker P4'
_diffrn_measurement_method '\w scans'
_diffrn_radiation_monochromator graphite
_diffrn_radiation_source 'fine-focus sealed tube'
_diffrn_radiation_type MoK\a
_diffrn_radiation_wavelength 0.71073
_diffrn_reflns_av_R_equivalents 0.0242
_diffrn_reflns_av_sigmaI/netI 0.0281
_diffrn_reflns_limit_h_max 11
_diffrn_reflns_limit_h_min -11
_diffrn_reflns_limit_k_max 13
_diffrn_reflns_limit_k_min -1
_diffrn_reflns_limit_l_max 21
_diffrn_reflns_limit_l_min -1
_diffrn_reflns_number 4036
_diffrn_reflns_theta_full 24.99
_diffrn_reflns_theta_max 24.99
_diffrn_reflns_theta_min 2.13
_diffrn_standards_decay_% 1.4
_diffrn_standards_interval_count 7200
_diffrn_standards_interval_time 120
_diffrn_standards_number 3
_exptl_absorpt_coefficient_mu 0.382
_exptl_absorpt_correction_type none
_exptl_crystal_colour colorless
_exptl_crystal_density_diffrn 1.405
_exptl_crystal_description hexagonal
_exptl_crystal_F_000 824
_exptl_crystal_size_max 0.6
_exptl_crystal_size_mid 0.4
_exptl_crystal_size_min 0.4
_refine_diff_density_max 0.467
_refine_diff_density_min -0.279
_refine_diff_density_rms 0.076
_refine_ls_extinction_coef 0.037(3)
_refine_ls_extinction_expression Fc^*^=kFc[1+0.001xFc^2^\l^3^/sin(2\q)]^-1/4^
_refine_ls_extinction_method SHELXL
_refine_ls_goodness_of_fit_ref 1.091
_refine_ls_hydrogen_treatment mixed
_refine_ls_matrix_type full
_refine_ls_number_parameters 240
_refine_ls_number_reflns 3299
_refine_ls_number_restraints 0
_refine_ls_restrained_S_all 1.091
_refine_ls_R_factor_all 0.0557
_refine_ls_R_factor_gt 0.0410
_refine_ls_shift/su_max 0.010
_refine_ls_shift/su_mean 0.002
_refine_ls_structure_factor_coef Fsqd
_refine_ls_weighting_details 'calc w=1/[\s^2^(Fo^2^)+(0.0705P)^2^+0.4969P] where P=(Fo^2^+2Fc^2^)/3'
_refine_ls_weighting_scheme calc
_refine_ls_wR_factor_gt 0.1106
_refine_ls_wR_factor_ref 0.1232
_reflns_number_gt 2649
_reflns_number_total 3299
_reflns_threshold_expression >2sigma(I)
_cod_data_source_file ic201309k_si_002_4.cif
_cod_data_source_block zqv52
_cod_original_cell_volume 1873.6(6)
_cod_database_code 4328295

loop_
_symmetry_equiv_pos_as_xyz
'x, y, z'
'-x+1/2, y+1/2, -z+1/2'
'-x, -y, -z'
'x-1/2, -y-1/2, z-1/2'

loop_
_atom_site_label
_atom_site_type_symbol
_atom_site_fract_x
_atom_site_fract_y
_atom_site_fract_z
_atom_site_U_iso_or_equiv
_atom_site_adp_type
_atom_site_occupancy
_atom_site_symmetry_multiplicity
_atom_site_calc_flag
_atom_site_refinement_flags
C1 C 0.4876(3) 0.3167(2) 0.20532(14) 0.0433(6) Uani 1 1 d .
C2 C 0.3689(3) 0.3614(2) 0.22823(15) 0.0486(6) Uani 1 1 d .
H2A H 0.3230 0.3241 0.2631 0.058 Uiso 1 1 calc R
C3 C 0.3232(3) 0.4690(2) 0.19397(14) 0.0464(6) Uani 1 1 d .
H3 H 0.2439 0.5101 0.2037 0.056 Uiso 1 1 calc R
C4 C 0.4073(2) 0.5072(2) 0.14473(13) 0.0387(5) Uani 1 1 d .
C5 C 0.4002(3) 0.6172(2) 0.10414(13) 0.0403(5) Uani 1 1 d .
C6 C 0.4982(3) 0.6672(2) 0.06883(17) 0.0529(7) Uani 1 1 d .
H6 H 0.5827 0.6302 0.0627 0.064 Uiso 1 1 calc R
C7 C 0.4602(3) 0.7814(3) 0.04198(18) 0.0608(8) Uani 1 1 d .
H7 H 0.5164 0.8265 0.0159 0.073 Uiso 1 1 calc R
C8 C 0.3342(3) 0.8184(2) 0.05803(15) 0.0503(6) Uani 1 1 d .
C9 C 0.2619(4) 0.9348(3) 0.04159(18) 0.0655(8) Uani 1 1 d .
H9A H 0.3206 0.9834 0.0153 0.079 Uiso 1 1 calc R
H9B H 0.1687 0.9238 0.0068 0.079 Uiso 1 1 calc R
C10 C 0.5974(2) 0.1757(2) 0.33763(14) 0.0404(5) Uani 1 1 d .
C11 C 0.6149(3) 0.2739(2) 0.38428(15) 0.0477(6) Uani 1 1 d .
H11 H 0.6102 0.3475 0.3619 0.057 Uiso 1 1 calc R
C12 C 0.6390(3) 0.2636(3) 0.46371(16) 0.0567(7) Uani 1 1 d .
H12 H 0.6500 0.3300 0.4945 0.068 Uiso 1 1 calc R
C13 C 0.6468(3) 0.1559(3) 0.49712(17) 0.0608(8) Uani 1 1 d .
H13 H 0.6634 0.1493 0.5506 0.073 Uiso 1 1 calc R
C14 C 0.6304(3) 0.0575(3) 0.45215(17) 0.0594(7) Uani 1 1 d .
H14 H 0.6359 -0.0157 0.4752 0.071 Uiso 1 1 calc R
C15 C 0.6056(3) 0.0668(2) 0.37257(16) 0.0490(6) Uani 1 1 d .
H15 H 0.5943 -0.0002 0.3423 0.059 Uiso 1 1 calc R
C16 C 0.7515(3) 0.1908(2) 0.21275(14) 0.0412(5) Uani 1 1 d .
C17 C 0.7974(3) 0.1047(2) 0.16819(15) 0.0505(6) Uani 1 1 d .
H17 H 0.7354 0.0441 0.1483 0.061 Uiso 1 1 calc R
C18 C 0.9353(3) 0.1092(2) 0.15346(17) 0.0567(7) Uani 1 1 d .
H18 H 0.9659 0.0512 0.1239 0.068 Uiso 1 1 calc R
C19 C 1.0278(3) 0.1990(2) 0.18225(16) 0.0542(7) Uani 1 1 d .
H19 H 1.1201 0.2020 0.1716 0.065 Uiso 1 1 calc R
C20 C 0.9834(3) 0.2845(2) 0.22691(16) 0.0510(6) Uani 1 1 d .
H20 H 1.0460 0.3450 0.2465 0.061 Uiso 1 1 calc R
C21 C 0.8467(3) 0.2803(2) 0.24247(15) 0.0463(6) Uani 1 1 d .
H21 H 0.8176 0.3377 0.2731 0.056 Uiso 1 1 calc R
H1O2 H 0.334(6) 1.021(5) 0.134(3) 0.152(19) Uiso 1 1 d .
O1 O 0.4941(2) 0.07577(16) 0.19696(11) 0.0586(5) Uani 1 1 d .
O2 O 0.2403(2) 0.99358(19) 0.10771(13) 0.0677(6) Uani 1 1 d .
P P 0.57317(7) 0.18022(5) 0.23380(4) 0.0420(2) Uani 1 1 d .
S1 S 0.54273(7) 0.40855(5) 0.14049(4) 0.0468(2) Uani 1 1 d .
S2 S 0.25703(7) 0.71074(6) 0.10396(4) 0.0495(2) Uani 1 1 d .

loop_
_atom_site_aniso_label
_atom_site_aniso_U_11
_atom_site_aniso_U_22
_atom_site_aniso_U_33
_atom_site_aniso_U_23
_atom_site_aniso_U_13
_atom_site_aniso_U_12
C1 0.0437(13) 0.0406(13) 0.0443(13) 0.0016(11) 0.0064(10) -0.0010(10)
C2 0.0412(13) 0.0520(15) 0.0548(15) 0.0101(12) 0.0148(11) -0.0028(11)
C3 0.0372(12) 0.0505(15) 0.0532(14) 0.0023(12) 0.0132(11) 0.0034(11)
C4 0.0357(11) 0.0391(12) 0.0391(12) -0.0042(10) 0.0028(9) 0.0018(10)
C5 0.0406(12) 0.0383(13) 0.0405(12) -0.0024(10) 0.0053(10) 0.0044(10)
C6 0.0460(14) 0.0511(15) 0.0668(17) 0.0102(13) 0.0233(13) 0.0094(12)
C7 0.0636(18) 0.0515(16) 0.0713(19) 0.0127(14) 0.0231(15) 0.0019(13)
C8 0.0594(17) 0.0435(14) 0.0459(14) 0.0003(11) 0.0061(12) 0.0069(12)
C9 0.083(2) 0.0464(16) 0.0626(18) 0.0015(14) 0.0051(15) 0.0165(15)
C10 0.0358(12) 0.0369(12) 0.0492(13) 0.0036(10) 0.0108(10) -0.0039(9)
C11 0.0520(15) 0.0370(13) 0.0542(15) 0.0002(11) 0.0111(11) -0.0057(11)
C12 0.0552(16) 0.0606(17) 0.0543(16) -0.0066(14) 0.0116(13) -0.0038(13)
C13 0.0552(17) 0.078(2) 0.0499(15) 0.0090(15) 0.0125(13) 0.0019(14)
C14 0.0549(16) 0.0574(17) 0.0687(19) 0.0250(15) 0.0193(14) 0.0045(13)
C15 0.0488(14) 0.0360(13) 0.0646(17) 0.0070(12) 0.0170(12) 0.0002(11)
C16 0.0475(13) 0.0333(12) 0.0425(12) 0.0039(10) 0.0088(10) 0.0048(10)
C17 0.0610(16) 0.0407(14) 0.0490(14) -0.0031(11) 0.0100(12) 0.0016(12)
C18 0.0630(17) 0.0538(16) 0.0564(16) -0.0021(13) 0.0194(13) 0.0128(13)
C19 0.0496(15) 0.0540(17) 0.0606(17) 0.0116(13) 0.0151(13) 0.0090(12)
C20 0.0480(15) 0.0451(14) 0.0580(16) 0.0038(12) 0.0065(12) -0.0006(11)
C21 0.0477(14) 0.0379(13) 0.0521(15) -0.0023(11) 0.0076(11) 0.0021(11)
O1 0.0641(12) 0.0426(10) 0.0640(12) -0.0086(9) 0.0017(9) -0.0124(9)
O2 0.0603(13) 0.0580(13) 0.0833(15) -0.0153(11) 0.0116(11) 0.0101(10)
P 0.0443(4) 0.0329(4) 0.0473(4) -0.0010(3) 0.0062(3) -0.0042(3)
S1 0.0490(4) 0.0418(4) 0.0540(4) 0.0074(3) 0.0209(3) 0.0091(3)
S2 0.0446(4) 0.0469(4) 0.0583(4) -0.0001(3) 0.0138(3) 0.0101(3)

loop_
_atom_type_symbol
_atom_type_description
_atom_type_scat_dispersion_real
_atom_type_scat_dispersion_imag
_atom_type_scat_source
C C 0.0033 0.0016 'International Tables Vol C Tables 4.2.6.8 and 6.1.1.4'
H H 0.0000 0.0000 'International Tables Vol C Tables 4.2.6.8 and 6.1.1.4'
O O 0.0106 0.0060 'International Tables Vol C Tables 4.2.6.8 and 6.1.1.4'
P P 0.1023 0.0942 'International Tables Vol C Tables 4.2.6.8 and 6.1.1.4'
S S 0.1246 0.1234 'International Tables Vol C Tables 4.2.6.8 and 6.1.1.4'

loop_
_geom_angle_atom_site_label_1
_geom_angle_atom_site_label_2
_geom_angle_atom_site_label_3
_geom_angle
C2 C1 S1 110.44(19)
C2 C1 P 126.5(2)
S1 C1 P 123.00(15)
C1 C2 C3 113.5(2)
C1 C2 H2A 123.3
C3 C2 H2A 123.3
C4 C3 C2 112.9(2)
C4 C3 H3 123.5
C2 C3 H3 123.5
C3 C4 C5 128.5(2)
C3 C4 S1 110.66(18)
C5 C4 S1 120.67(17)
C6 C5 C4 129.5(2)
C6 C5 S2 110.33(19)
C4 C5 S2 119.91(18)
C5 C6 C7 113.6(2)
C5 C6 H6 123.2
C7 C6 H6 123.2
C8 C7 C6 113.2(3)
C8 C7 H7 123.4
C6 C7 H7 123.4
C7 C8 C9 128.7(3)
C7 C8 S2 110.7(2)
C9 C8 S2 120.7(2)
O2 C9 C8 114.0(2)
O2 C9 H9A 108.8
C8 C9 H9A 108.8
O2 C9 H9B 108.8
C8 C9 H9B 108.8
H9A C9 H9B 107.7
C11 C10 C15 118.5(2)
C11 C10 P 123.86(18)
C15 C10 P 117.54(19)
C12 C11 C10 120.6(2)
C12 C11 H11 119.7
C10 C11 H11 119.7
C13 C12 C11 120.1(3)
C13 C12 H12 120.0
C11 C12 H12 120.0
C12 C13 C14 120.3(3)
C12 C13 H13 119.8
C14 C13 H13 119.9
C13 C14 C15 120.1(3)
C13 C14 H14 119.9
C15 C14 H14 119.9
C14 C15 C10 120.3(3)
C14 C15 H15 119.8
C10 C15 H15 119.8
C17 C16 C21 119.1(2)
C17 C16 P 119.07(19)
C21 C16 P 121.82(19)
C18 C17 C16 119.9(3)
C18 C17 H17 120.0
C16 C17 H17 120.0
C19 C18 C17 120.5(3)
C19 C18 H18 119.7
C17 C18 H18 119.7
C18 C19 C20 120.0(3)
C18 C19 H19 120.0
C20 C19 H19 120.0
C21 C20 C19 120.0(3)
C21 C20 H20 120.0
C19 C20 H20 120.0
C20 C21 C16 120.5(2)
C20 C21 H21 119.8
C16 C21 H21 119.8
C9 O2 H1O2 106(3)
O1 P C1 115.30(12)
O1 P C16 111.56(12)
C1 P C16 105.63(11)
O1 P C10 111.59(11)
C1 P C10 105.42(11)
C16 P C10 106.74(11)
C1 S1 C4 92.46(12)
C8 S2 C5 92.22(12)

loop_
_geom_bond_atom_site_label_1
_geom_bond_atom_site_label_2
_geom_bond_distance
C1 C2 1.369(4)
C1 S1 1.717(2)
C1 P 1.785(2)
C2 C3 1.403(4)
C2 H2A 0.9300
C3 C4 1.369(3)
C3 H3 0.9300
C4 C5 1.447(3)
C4 S1 1.720(2)
C5 C6 1.349(3)
C5 S2 1.725(2)
C6 C7 1.414(4)
C6 H6 0.9300
C7 C8 1.348(4)
C7 H7 0.9300
C8 C9 1.501(4)
C8 S2 1.722(3)
C9 O2 1.402(4)
C9 H9A 0.9700
C9 H9B 0.9700
C10 C11 1.386(3)
C10 C15 1.389(3)
C10 P 1.804(3)
C11 C12 1.381(4)
C11 H11 0.9300
C12 C13 1.365(4)
C12 H12 0.9300
C13 C14 1.372(4)
C13 H13 0.9300
C14 C15 1.383(4)
C14 H14 0.9300
C15 H15 0.9300
C16 C17 1.388(3)
C16 C21 1.393(3)
C16 P 1.803(3)
C17 C18 1.380(4)
C17 H17 0.9300
C18 C19 1.377(4)
C18 H18 0.9300
C19 C20 1.378(4)
C19 H19 0.9300
C20 C21 1.376(4)
C20 H20 0.9300
C21 H21 0.9300
O1 P 1.4880(18)
O2 H1O2 0.95(6)

loop_
_geom_torsion_atom_site_label_1
_geom_torsion_atom_site_label_2
_geom_torsion_atom_site_label_3
_geom_torsion_atom_site_label_4
_geom_torsion
S1 C1 C2 C3 -0.2(3)
P C1 C2 C3 -177.86(19)
C1 C2 C3 C4 -0.2(3)
C2 C3 C4 C5 -174.8(2)
C2 C3 C4 S1 0.5(3)
C3 C4 C5 C6 164.4(3)
S1 C4 C5 C6 -10.4(4)
C3 C4 C5 S2 -9.4(3)
S1 C4 C5 S2 175.78(13)
C4 C5 C6 C7 -173.7(3)
S2 C5 C6 C7 0.6(3)
C5 C6 C7 C8 0.9(4)
C6 C7 C8 C9 177.5(3)
C6 C7 C8 S2 -2.0(3)
C7 C8 C9 O2 -120.6(3)
S2 C8 C9 O2 58.9(3)
C15 C10 C11 C12 -0.3(4)
P C10 C11 C12 -177.3(2)
C10 C11 C12 C13 0.4(4)
C11 C12 C13 C14 -0.2(4)
C12 C13 C14 C15 -0.1(4)
C13 C14 C15 C10 0.1(4)
C11 C10 C15 C14 0.1(4)
P C10 C15 C14 177.2(2)
C21 C16 C17 C18 -0.5(4)
P C16 C17 C18 -178.0(2)
C16 C17 C18 C19 -0.4(4)
C17 C18 C19 C20 0.8(4)
C18 C19 C20 C21 -0.2(4)
C19 C20 C21 C16 -0.6(4)
C17 C16 C21 C20 1.0(4)
P C16 C21 C20 178.42(19)
C2 C1 P O1 74.9(3)
S1 C1 P O1 -102.44(17)
C2 C1 P C16 -161.4(2)
S1 C1 P C16 21.22(19)
C2 C1 P C10 -48.6(3)
S1 C1 P C10 134.02(16)
C17 C16 P O1 -1.2(2)
C21 C16 P O1 -178.63(19)
C17 C16 P C1 -127.2(2)
C21 C16 P C1 55.4(2)
C17 C16 P C10 120.9(2)
C21 C16 P C10 -56.5(2)
C11 C10 P O1 -154.5(2)
C15 C10 P O1 28.6(2)
C11 C10 P C1 -28.6(2)
C15 C10 P C1 154.46(19)
C11 C10 P C16 83.4(2)
C15 C10 P C16 -93.5(2)
C2 C1 S1 C4 0.4(2)
P C1 S1 C4 178.15(16)
C3 C4 S1 C1 -0.49(19)
C5 C4 S1 C1 175.16(19)
C7 C8 S2 C5 1.9(2)
C9 C8 S2 C5 -177.6(2)
C6 C5 S2 C8 -1.4(2)
C4 C5 S2 C8 173.5(2)

loop_
_cod_related_entry_id
_cod_related_entry_database
_cod_related_entry_code
1 ChemSpider 30661221
